data_7005795
loop_
_publ_author_name
'Liu, Shuang'
'Wang, Jian-Qiang'
'Weng, Lin-Hong'
'Jin, Guo-Xin'

_publ_section_title
;
 Construction of trinuclear iridium clusters through ancillary
 ortho-carborane-1,2-diselenolato ligands, with simultaneous
 iridium-induced B-H activation.
;
_journal_issue 34
_journal_name_full 'Dalton transactions (Cambridge, England : 2003)'
_journal_page_first 3792
_journal_page_last 3797
_journal_paper_doi 10.1039/b705366e
_journal_year 2007
_chemical_formula_sum 'C42 H79 B30 Ir3 O Se6'
_chemical_formula_weight 1974.71
_chemical_name_systematic
;
?
;
_space_group_IT_number 2
_symmetry_cell_setting triclinic
_symmetry_space_group_name_Hall '-P 1'
_symmetry_space_group_name_H-M 'P -1'
_atom_sites_solution_hydrogens geom
_atom_sites_solution_primary direct
_atom_sites_solution_secondary difmap
_audit_creation_method SHELXL-97
_cell_angle_alpha 96.771(4)
_cell_angle_beta 105.979(4)
_cell_angle_gamma 100.469(4)
_cell_formula_units_Z 2
_cell_length_a 13.017(4)
_cell_length_b 14.016(4)
_cell_length_c 20.129(6)
_cell_measurement_reflns_used 951
_cell_measurement_temperature 293(2)
_cell_measurement_theta_max 21.11
_cell_measurement_theta_min 2.279
_cell_volume 3416.6(18)
_computing_cell_refinement 'Bruker SMART'
_computing_data_collection 'Bruker SMART'
_computing_data_reduction 'Bruker SHELXTL'
_computing_molecular_graphics 'Bruker SHELXTL'
_computing_publication_material 'Bruker SHELXTL'
_computing_structure_refinement 'SHELXL-97 (Sheldrick, 1997)'
_computing_structure_solution 'SHELXS-97 (Sheldrick, 1990)'
_diffrn_ambient_temperature 293(2)
_diffrn_measured_fraction_theta_full 0.978
_diffrn_measured_fraction_theta_max 0.978
_diffrn_measurement_device_type 'CCD area detector'
_diffrn_measurement_method 'phi and omega scans'
_diffrn_radiation_monochromator graphite
_diffrn_radiation_source 'fine-focus sealed tube'
_diffrn_radiation_type MoK\a
_diffrn_radiation_wavelength 0.71073
_diffrn_reflns_av_R_equivalents 0.0480
_diffrn_reflns_av_sigmaI/netI 0.0846
_diffrn_reflns_limit_h_max 15
_diffrn_reflns_limit_h_min -15
_diffrn_reflns_limit_k_max 16
_diffrn_reflns_limit_k_min -16
_diffrn_reflns_limit_l_max 23
_diffrn_reflns_limit_l_min -23
_diffrn_reflns_number 21386
_diffrn_reflns_theta_full 25.01
_diffrn_reflns_theta_max 25.01
_diffrn_reflns_theta_min 1.07
_exptl_absorpt_coefficient_mu 9.058
_exptl_absorpt_correction_T_max 0.6602
_exptl_absorpt_correction_T_min 0.4645
_exptl_absorpt_correction_type multi-scan
_exptl_absorpt_process_details sadabs
_exptl_crystal_density_diffrn 1.920
_exptl_crystal_density_method 'not measured'
_exptl_crystal_F_000 1848
_exptl_crystal_size_max 0.10
_exptl_crystal_size_mid 0.10
_exptl_crystal_size_min 0.05
_refine_diff_density_max 1.388
_refine_diff_density_min -0.754
_refine_diff_density_rms 0.176
_refine_ls_extinction_method none
_refine_ls_goodness_of_fit_ref 1.032
_refine_ls_hydrogen_treatment constr
_refine_ls_matrix_type full
_refine_ls_number_parameters 685
_refine_ls_number_reflns 11780
_refine_ls_number_restraints 0
_refine_ls_restrained_S_all 1.032
_refine_ls_R_factor_all 0.0802
_refine_ls_R_factor_gt 0.0464
_refine_ls_shift/su_max 0.002
_refine_ls_shift/su_mean 0.000
_refine_ls_structure_factor_coef Fsqd
_refine_ls_weighting_details 'calc w=1/[\s^2^(Fo^2^)+(0.0499P)^2^+0.8566P] where P=(Fo^2^+2Fc^2^)/3'
_refine_ls_weighting_scheme calc
_refine_ls_wR_factor_gt 0.1083
_refine_ls_wR_factor_ref 0.1218
_reflns_number_gt 7978
_reflns_number_total 11780
_reflns_threshold_expression >2sigma(I)
_cod_data_source_file b705366e.txt
_cod_data_source_block f41203a
_cod_depositor_comments
;
The following automatic conversions were performed:
'_symmetry_cell_setting' value 'Triclinic' changed to 'triclinic'
according to '/home/saulius/struct/CIF-dictionaries/cif_core.dic'
dictionary named 'cif_core.dic' version 2.4.1 from 2010-06-29.

Automatic conversion script
Id: cif_fix_enum 1527 2010-12-29 10:47:43Z saulius 
;
_cod_original_cell_volume 3416.4(16)
_cod_original_sg_symbol_H-M P-1
_cod_database_code 7005795

loop_
_symmetry_equiv_pos_as_xyz
'x, y, z'
'-x, -y, -z'

loop_
_atom_site_label
_atom_site_type_symbol
_atom_site_fract_x
_atom_site_fract_y
_atom_site_fract_z
_atom_site_U_iso_or_equiv
_atom_site_adp_type
_atom_site_occupancy
_atom_site_symmetry_multiplicity
_atom_site_calc_flag
_atom_site_refinement_flags
_atom_site_disorder_assembly
_atom_site_disorder_group
Ir1 Ir 0.76182(4) 1.01766(3) 0.22060(2) 0.03876(13) Uani 1 1 d . . .
Se1 Se 0.63472(10) 1.03152(8) 0.29224(5) 0.0395(3) Uani 1 1 d . . .
Se2 Se 0.58914(9) 0.92136(8) 0.13490(5) 0.0362(3) Uani 1 1 d . . .
C1 C 0.4976(8) 1.0452(7) 0.2274(6) 0.036(3) Uani 1 1 d . . .
C2 C 0.4742(9) 0.9888(8) 0.1471(5) 0.037(3) Uani 1 1 d . . .
B3 B 0.4254(10) 0.9185(9) 0.2047(7) 0.035(3) Uani 1 1 d . . .
B4 B 0.3889(12) 1.0141(9) 0.2558(7) 0.045(3) Uani 1 1 d . . .
H4 H 0.3924 1.0086 0.3104 0.054 Uiso 1 1 calc R . .
B5 B 0.4254(12) 1.1295(11) 0.2320(8) 0.053(4) Uani 1 1 d . . .
H5 H 0.4528 1.1981 0.2710 0.064 Uiso 1 1 calc R . .
B6 B 0.4832(12) 1.1136(9) 0.1626(7) 0.044(3) Uani 1 1 d . . .
H6 H 0.5477 1.1706 0.1557 0.052 Uiso 1 1 calc R . .
B7 B 0.3839(12) 1.0325(11) 0.0910(7) 0.051(4) Uani 1 1 d . . .
H7 H 0.3835 1.0380 0.0369 0.062 Uiso 1 1 calc R . .
B8 B 0.3474(12) 0.9158(12) 0.1161(8) 0.054(4) Uani 1 1 d . . .
H8 H 0.3235 0.8461 0.0785 0.064 Uiso 1 1 calc R . .
B9 B 0.2887(12) 0.9346(10) 0.1846(8) 0.052(4) Uani 1 1 d . . .
H9 H 0.2244 0.8778 0.1919 0.063 Uiso 1 1 calc R . .
B10 B 0.2887(14) 1.0619(12) 0.2010(9) 0.066(5) Uani 1 1 d . . .
H10 H 0.2239 1.0874 0.2186 0.079 Uiso 1 1 calc R . .
B11 B 0.3465(13) 1.1220(11) 0.1452(8) 0.054(4) Uani 1 1 d . . .
H11 H 0.3196 1.1868 0.1267 0.065 Uiso 1 1 calc R . .
B12 B 0.2621(12) 1.0009(11) 0.1136(8) 0.052(4) Uani 1 1 d . . .
H12 H 0.1811 0.9863 0.0740 0.063 Uiso 1 1 calc R . .
C9 C 0.9074(10) 1.1307(9) 0.2791(6) 0.054(3) Uani 1 1 d . . .
C10 C 0.9396(9) 1.0569(9) 0.2401(7) 0.050(3) Uani 1 1 d . . .
C11 C 0.8863(11) 1.0526(9) 0.1668(7) 0.055(3) Uani 1 1 d . . .
C12 C 0.8206(9) 1.1247(9) 0.1609(6) 0.045(3) Uani 1 1 d . . .
C13 C 0.8342(10) 1.1732(7) 0.2313(7) 0.048(3) Uani 1 1 d . . .
C14 C 0.9506(12) 1.1654(11) 0.3575(7) 0.081(5) Uani 1 1 d . . .
H14A H 0.9491 1.1094 0.3807 0.121 Uiso 1 1 calc R . .
H14B H 0.9056 1.2058 0.3718 0.121 Uiso 1 1 calc R . .
H14C H 1.0246 1.2031 0.3698 0.121 Uiso 1 1 calc R . .
C15 C 1.0212(11) 0.9998(10) 0.2694(8) 0.074(4) Uani 1 1 d . . .
H15A H 1.0936 1.0410 0.2825 0.111 Uiso 1 1 calc R . .
H15B H 1.0152 0.9441 0.2348 0.111 Uiso 1 1 calc R . .
H15C H 1.0077 0.9773 0.3101 0.111 Uiso 1 1 calc R . .
C16 C 0.9015(13) 0.9924(10) 0.1055(7) 0.079(5) Uani 1 1 d . . .
H16A H 0.9522 1.0322 0.0875 0.119 Uiso 1 1 calc R . .
H16B H 0.8323 0.9692 0.0695 0.119 Uiso 1 1 calc R . .
H16C H 0.9300 0.9372 0.1201 0.119 Uiso 1 1 calc R . .
C17 C 0.7550(12) 1.1536(10) 0.0938(7) 0.076(5) Uani 1 1 d . . .
H17A H 0.8043 1.1921 0.0743 0.114 Uiso 1 1 calc R . .
H17B H 0.7054 1.1916 0.1045 0.114 Uiso 1 1 calc R . .
H17C H 0.7141 1.0951 0.0604 0.114 Uiso 1 1 calc R . .
C18 C 0.7943(11) 1.2633(9) 0.2523(8) 0.073(4) Uani 1 1 d . . .
H18A H 0.7723 1.2573 0.2937 0.109 Uiso 1 1 calc R . .
H18B H 0.7329 1.2692 0.2148 0.109 Uiso 1 1 calc R . .
H18C H 0.8523 1.3210 0.2618 0.109 Uiso 1 1 calc R . .
Ir2 Ir 0.55896(4) 0.85318(3) 0.24166(2) 0.03277(12) Uani 1 1 d . . .
Se3 Se 0.50455(9) 0.67980(8) 0.18870(5) 0.0362(3) Uani 1 1 d . . .
Se4 Se 0.76384(9) 0.86026(8) 0.27031(6) 0.0390(3) Uani 1 1 d . . .
C3 C 0.6466(8) 0.6463(7) 0.1872(6) 0.036(3) Uani 1 1 d . . .
C4 C 0.7623(9) 0.7346(8) 0.2139(6) 0.043(3) Uani 1 1 d . . .
B13 B 0.7487(11) 0.6476(9) 0.2640(7) 0.045(3) Uani 1 1 d . . .
H13 H 0.7407 0.6637 0.3170 0.054 Uiso 1 1 calc R . .
B14 B 0.6754(12) 0.5355(10) 0.2039(8) 0.054(4) Uani 1 1 d . . .
H14 H 0.6203 0.4778 0.2183 0.064 Uiso 1 1 calc R . .
B15 B 0.6457(12) 0.5658(10) 0.1181(8) 0.052(4) Uani 1 1 d . . .
H15 H 0.5703 0.5277 0.0761 0.062 Uiso 1 1 calc R . .
B16 B 0.6983(12) 0.6941(10) 0.1233(7) 0.048(4) Uani 1 1 d . . .
B17 B 0.8743(12) 0.6854(11) 0.2469(8) 0.054(4) Uani 1 1 d . . .
H17 H 0.9488 0.7251 0.2891 0.065 Uiso 1 1 calc R . .
B18 B 0.8200(13) 0.5590(10) 0.2392(8) 0.056(4) Uani 1 1 d . . .
H18 H 0.8593 0.5153 0.2765 0.068 Uiso 1 1 calc R . .
B19 B 0.7565(13) 0.5059(12) 0.1491(9) 0.062(4) Uani 1 1 d . . .
H19 H 0.7540 0.4294 0.1275 0.075 Uiso 1 1 calc R . .
B20 B 0.7721(13) 0.6040(12) 0.1025(8) 0.061(4) Uani 1 1 d . . .
H20 H 0.7804 0.5896 0.0495 0.074 Uiso 1 1 calc R . .
B21 B 0.8465(12) 0.7151(11) 0.1627(8) 0.056(4) Uani 1 1 d . . .
H21 H 0.9026 0.7740 0.1502 0.067 Uiso 1 1 calc R . .
B22 B 0.8788(14) 0.6013(11) 0.1771(9) 0.065(4) Uani 1 1 d . . .
H22 H 0.9569 0.5857 0.1732 0.078 Uiso 1 1 calc R . .
O1 O 0.6486(7) 0.7546(6) 0.0850(4) 0.059(2) Uani 1 1 d . . .
C7 C 0.6007(17) 0.7296(13) 0.0080(8) 0.103(7) Uani 1 1 d . . .
H7A H 0.6280 0.7847 -0.0121 0.123 Uiso 1 1 calc R . .
H7B H 0.6267 0.6736 -0.0088 0.123 Uiso 1 1 calc R . .
C8 C 0.4866(15) 0.7069(15) -0.0170(10) 0.140(9) Uani 1 1 d . . .
H8A H 0.4634 0.6926 -0.0674 0.210 Uiso 1 1 calc R . .
H8B H 0.4595 0.7620 -0.0016 0.210 Uiso 1 1 calc R . .
H8C H 0.4582 0.6504 0.0006 0.210 Uiso 1 1 calc R . .
Ir3 Ir 0.41655(4) 0.61816(3) 0.27576(2) 0.03698(13) Uani 1 1 d . . .
Se5 Se 0.47065(9) 0.79627(8) 0.32605(5) 0.0356(3) Uani 1 1 d . . .
Se6 Se 0.56619(11) 0.58600(9) 0.37040(6) 0.0497(3) Uani 1 1 d . . .
C5 C 0.5704(9) 0.8028(8) 0.4219(6) 0.044(3) Uani 1 1 d . . .
C6 C 0.6072(10) 0.7016(8) 0.4439(6) 0.046(3) Uani 1 1 d . . .
B23 B 0.7036(12) 0.7989(11) 0.4355(8) 0.058(4) Uani 1 1 d . . .
H23 H 0.7450 0.7971 0.3947 0.069 Uiso 1 1 calc R . .
B24 B 0.6663(13) 0.9059(11) 0.4666(7) 0.059(4) Uani 1 1 d . . .
H24 H 0.6833 0.9743 0.4459 0.071 Uiso 1 1 calc R . .
B25 B 0.5450(14) 0.8694(11) 0.4892(7) 0.058(4) Uani 1 1 d . . .
H25 H 0.4836 0.9148 0.4832 0.070 Uiso 1 1 calc R . .
B26 B 0.5060(13) 0.7397(10) 0.4720(7) 0.050(4) Uani 1 1 d . . .
H26 H 0.4193 0.7003 0.4536 0.060 Uiso 1 1 calc R . .
B27 B 0.7296(13) 0.7284(12) 0.5052(7) 0.060(4) Uani 1 1 d . . .
H27 H 0.7888 0.6808 0.5101 0.071 Uiso 1 1 calc R . .
B28 B 0.7690(13) 0.8623(12) 0.5215(7) 0.061(4) Uani 1 1 d . . .
H28 H 0.8550 0.9029 0.5374 0.073 Uiso 1 1 calc R . .
B29 B 0.6721(14) 0.9056(14) 0.5558(8) 0.075(5) Uani 1 1 d . . .
H29 H 0.6942 0.9741 0.5945 0.090 Uiso 1 1 calc R . .
B30 B 0.5722(14) 0.8012(12) 0.5585(7) 0.066(5) Uani 1 1 d . . .
H30 H 0.5295 0.8021 0.5986 0.079 Uiso 1 1 calc R . .
B31 B 0.6068(13) 0.6940(12) 0.5282(7) 0.059(4) Uani 1 1 d . . .
H31 H 0.5861 0.6252 0.5477 0.071 Uiso 1 1 calc R . .
B32 B 0.7126(13) 0.7977(12) 0.5792(7) 0.064(5) Uani 1 1 d . . .
H32 H 0.7630 0.7967 0.6327 0.077 Uiso 1 1 calc R . .
C19 C 0.3198(9) 0.4649(8) 0.2612(6) 0.046(3) Uani 1 1 d . . .
C20 C 0.3019(10) 0.4979(8) 0.1948(6) 0.051(3) Uani 1 1 d . . .
C21 C 0.2517(9) 0.5835(8) 0.1997(6) 0.049(3) Uani 1 1 d . . .
C22 C 0.2407(9) 0.5996(9) 0.2696(7) 0.050(3) Uani 1 1 d . . .
C23 C 0.2842(9) 0.5295(8) 0.3077(6) 0.047(3) Uani 1 1 d . . .
C24 C 0.3688(12) 0.3774(8) 0.2794(8) 0.073(4) Uani 1 1 d . . .
H24A H 0.3120 0.3183 0.2644 0.110 Uiso 1 1 calc R . .
H24B H 0.4024 0.3868 0.3292 0.110 Uiso 1 1 calc R . .
H24C H 0.4231 0.3720 0.2560 0.110 Uiso 1 1 calc R . .
C25 C 0.3218(11) 0.4479(10) 0.1309(7) 0.073(4) Uani 1 1 d . . .
H25A H 0.3863 0.4220 0.1449 0.109 Uiso 1 1 calc R . .
H25B H 0.3320 0.4947 0.1008 0.109 Uiso 1 1 calc R . .
H25C H 0.2599 0.3951 0.1062 0.109 Uiso 1 1 calc R . .
C26 C 0.2069(11) 0.6328(11) 0.1394(8) 0.080(5) Uani 1 1 d . . .
H26A H 0.1339 0.5969 0.1133 0.120 Uiso 1 1 calc R . .
H26B H 0.2527 0.6341 0.1094 0.120 Uiso 1 1 calc R . .
H26C H 0.2052 0.6991 0.1570 0.120 Uiso 1 1 calc R . .
C27 C 0.1885(11) 0.6775(10) 0.2947(7) 0.069(4) Uani 1 1 d . . .
H27A H 0.1210 0.6469 0.3018 0.103 Uiso 1 1 calc R . .
H27B H 0.1737 0.7192 0.2602 0.103 Uiso 1 1 calc R . .
H27C H 0.2372 0.7164 0.3382 0.103 Uiso 1 1 calc R . .
C28 C 0.2793(13) 0.5146(10) 0.3780(7) 0.078(5) Uani 1 1 d . . .
H28A H 0.2639 0.5718 0.4012 0.117 Uiso 1 1 calc R . .
H28B H 0.3485 0.5044 0.4050 0.117 Uiso 1 1 calc R . .
H28C H 0.2225 0.4579 0.3737 0.117 Uiso 1 1 calc R . .
C29 C 0.044(3) 0.209(3) 0.017(2) 0.199(17) Uiso 0.70 1 d P . .
H29A H 0.1095 0.1847 0.0211 0.299 Uiso 0.70 1 calc PR . .
H29B H 0.0351 0.2500 -0.0176 0.299 Uiso 0.70 1 calc PR . .
H29C H -0.0182 0.1539 0.0041 0.299 Uiso 0.70 1 calc PR . .
C30 C 0.0497(12) 0.2501(10) 0.0668(6) 0.086(7) Uiso 0.70 1 d PG . .
C31 C 0.0826(10) 0.2395(8) 0.1368(7) 0.052(5) Uiso 0.70 1 d PG . .
H31A H 0.1169 0.1889 0.1496 0.063 Uiso 0.70 1 calc PR . .
C32 C 0.0643(11) 0.3046(10) 0.1877(5) 0.087(7) Uiso 0.70 1 d PG . .
H32A H 0.0863 0.2975 0.2345 0.104 Uiso 0.70 1 calc PR . .
C33 C 0.0130(11) 0.3803(9) 0.1685(7) 0.072(6) Uiso 0.70 1 d PG . .
H33A H 0.0007 0.4239 0.2026 0.086 Uiso 0.70 1 calc PR . .
C34 C -0.0199(11) 0.3910(9) 0.0985(7) 0.082(7) Uiso 0.70 1 d PG . .
H34A H -0.0542 0.4416 0.0857 0.098 Uiso 0.70 1 calc PR . .
C35 C -0.0015(12) 0.3258(11) 0.0476(5) 0.098(8) Uiso 0.70 1 d PG . .
H35A H -0.0235 0.3329 0.0008 0.118 Uiso 0.70 1 calc PR . .
C36 C 0.747(3) 0.360(3) 0.441(2) 0.193(17) Uiso 0.70 1 d P . .
H36A H 0.6834 0.3119 0.4114 0.289 Uiso 0.70 1 calc PR . .
H36B H 0.7830 0.3938 0.4115 0.289 Uiso 0.70 1 calc PR . .
H36C H 0.7248 0.4070 0.4695 0.289 Uiso 0.70 1 calc PR . .
C37 C 0.7985(16) 0.3267(13) 0.4712(9) 0.110(9) Uiso 0.70 1 d PG . .
C38 C 0.7568(11) 0.2308(13) 0.4777(8) 0.081(6) Uiso 0.70 1 d PG . .
H38A H 0.6830 0.2016 0.4561 0.097 Uiso 0.70 1 calc PR . .
C39 C 0.8253(16) 0.1787(10) 0.5167(9) 0.121(10) Uiso 0.70 1 d PG . .
H39A H 0.7974 0.1145 0.5210 0.145 Uiso 0.70 1 calc PR . .
C40 C 0.9356(14) 0.2223(16) 0.5491(9) 0.125(10) Uiso 0.70 1 d PG . .
H40A H 0.9815 0.1874 0.5751 0.150 Uiso 0.70 1 calc PR . .
C41 C 0.9774(12) 0.3181(16) 0.5425(10) 0.154(13) Uiso 0.70 1 d PG . .
H41A H 1.0512 0.3473 0.5642 0.185 Uiso 0.70 1 calc PR . .
C42 C 0.9088(17) 0.3703(11) 0.5036(11) 0.149(12) Uiso 0.70 1 d PG . .
H42A H 0.9368 0.4344 0.4993 0.179 Uiso 0.70 1 calc PR . .

loop_
_atom_site_aniso_label
_atom_site_aniso_U_11
_atom_site_aniso_U_22
_atom_site_aniso_U_33
_atom_site_aniso_U_23
_atom_site_aniso_U_13
_atom_site_aniso_U_12
Ir1 0.0417(3) 0.0355(3) 0.0365(3) 0.00773(19) 0.0107(2) 0.0032(2)
Se1 0.0510(7) 0.0353(6) 0.0315(6) 0.0069(5) 0.0110(5) 0.0094(5)
Se2 0.0422(7) 0.0356(6) 0.0316(6) 0.0075(5) 0.0119(5) 0.0089(5)
C1 0.036(6) 0.025(6) 0.049(7) 0.011(5) 0.015(5) 0.008(5)
C2 0.038(7) 0.037(6) 0.038(6) 0.005(5) 0.008(5) 0.017(5)
B3 0.031(7) 0.036(7) 0.043(7) 0.016(6) 0.013(6) 0.011(6)
B4 0.066(10) 0.040(8) 0.047(8) 0.018(6) 0.030(7) 0.028(7)
B5 0.068(11) 0.052(9) 0.054(9) 0.009(7) 0.028(8) 0.036(8)
B6 0.067(10) 0.024(7) 0.051(8) 0.017(6) 0.027(7) 0.018(6)
B7 0.055(10) 0.063(10) 0.038(8) 0.022(7) 0.005(7) 0.024(8)
B8 0.045(9) 0.064(10) 0.052(9) 0.021(8) 0.010(7) 0.013(8)
B9 0.049(9) 0.035(8) 0.082(11) 0.017(7) 0.032(8) 0.010(7)
B10 0.081(12) 0.069(11) 0.093(13) 0.053(10) 0.060(10) 0.050(10)
B11 0.075(11) 0.052(9) 0.062(9) 0.029(7) 0.038(8) 0.042(8)
B12 0.043(9) 0.069(10) 0.056(9) 0.035(8) 0.016(7) 0.026(8)
C9 0.052(8) 0.050(8) 0.050(8) 0.004(6) 0.009(7) -0.003(7)
C10 0.030(7) 0.045(7) 0.073(9) 0.017(7) 0.018(6) -0.007(6)
C11 0.062(9) 0.043(7) 0.056(8) 0.017(6) 0.018(7) 0.001(6)
C12 0.039(7) 0.047(7) 0.043(7) 0.011(6) 0.010(6) -0.009(6)
C13 0.049(8) 0.018(6) 0.072(9) 0.009(6) 0.022(7) -0.011(5)
C14 0.083(11) 0.082(11) 0.056(9) 0.003(8) -0.006(8) 0.011(9)
C15 0.050(9) 0.067(10) 0.103(12) 0.029(9) 0.016(8) 0.010(7)
C16 0.108(13) 0.067(10) 0.079(11) 0.013(8) 0.060(10) 0.010(9)
C17 0.086(11) 0.066(10) 0.059(9) 0.031(7) 0.008(8) -0.018(8)
C18 0.069(10) 0.032(7) 0.112(12) 0.002(7) 0.029(9) 0.002(7)
Ir2 0.0384(3) 0.0309(2) 0.0303(2) 0.00861(18) 0.01026(19) 0.00904(19)
Se3 0.0392(7) 0.0341(6) 0.0350(6) 0.0066(5) 0.0108(5) 0.0074(5)
Se4 0.0442(7) 0.0372(6) 0.0348(6) 0.0070(5) 0.0101(5) 0.0094(5)
C3 0.028(6) 0.032(6) 0.050(7) 0.006(5) 0.019(5) 0.001(5)
C4 0.052(8) 0.037(6) 0.038(6) 0.010(5) 0.009(6) 0.011(6)
B13 0.050(9) 0.037(8) 0.042(8) 0.006(6) 0.004(7) 0.009(6)
B14 0.057(10) 0.036(8) 0.060(10) -0.005(7) 0.009(8) 0.012(7)
B15 0.053(9) 0.043(8) 0.054(9) 0.002(7) 0.012(7) 0.010(7)
B16 0.062(10) 0.053(9) 0.027(7) -0.007(6) 0.023(7) 0.001(8)
B17 0.044(9) 0.060(10) 0.056(9) 0.006(8) 0.007(7) 0.023(8)
B18 0.063(11) 0.042(9) 0.063(10) 0.011(7) 0.011(8) 0.018(8)
B19 0.072(12) 0.052(10) 0.076(11) 0.012(8) 0.035(9) 0.029(9)
B20 0.065(11) 0.068(11) 0.055(9) -0.005(8) 0.023(8) 0.026(9)
B21 0.055(10) 0.060(10) 0.059(10) 0.005(8) 0.030(8) 0.015(8)
B22 0.063(11) 0.057(10) 0.073(11) -0.002(8) 0.020(9) 0.021(9)
O1 0.085(7) 0.060(6) 0.041(5) 0.011(4) 0.021(5) 0.033(5)
C7 0.19(2) 0.094(13) 0.053(10) 0.026(9) 0.046(12) 0.081(14)
C8 0.103(16) 0.130(19) 0.128(18) -0.017(14) -0.042(14) 0.025(14)
Ir3 0.0409(3) 0.0332(2) 0.0372(3) 0.00967(19) 0.0115(2) 0.0074(2)
Se5 0.0433(7) 0.0349(6) 0.0310(6) 0.0101(5) 0.0118(5) 0.0117(5)
Se6 0.0588(8) 0.0438(7) 0.0480(7) 0.0160(6) 0.0099(6) 0.0199(6)
C5 0.050(8) 0.047(7) 0.041(7) 0.020(5) 0.017(6) 0.007(6)
C6 0.061(8) 0.037(7) 0.037(6) 0.009(5) 0.007(6) 0.013(6)
B23 0.051(10) 0.068(11) 0.052(9) 0.022(8) 0.013(8) 0.005(8)
B24 0.065(11) 0.055(10) 0.040(8) 0.006(7) 0.001(8) -0.003(8)
B25 0.086(12) 0.055(10) 0.039(8) 0.006(7) 0.028(8) 0.015(9)
B26 0.064(10) 0.048(9) 0.040(8) 0.017(7) 0.018(7) 0.009(7)
B27 0.066(11) 0.069(11) 0.039(8) 0.022(8) 0.003(8) 0.014(9)
B28 0.052(10) 0.087(12) 0.038(8) 0.020(8) 0.011(7) 0.003(9)
B29 0.074(12) 0.079(13) 0.051(10) -0.010(9) 0.009(9) -0.005(10)
B30 0.082(12) 0.086(12) 0.028(8) 0.002(8) 0.023(8) 0.010(10)
B31 0.075(11) 0.074(11) 0.023(7) 0.019(7) 0.012(7) 0.006(9)
B32 0.063(11) 0.085(12) 0.036(8) 0.027(8) 0.005(8) 0.000(9)
C19 0.043(7) 0.034(7) 0.047(7) -0.002(6) 0.007(6) -0.006(5)
C20 0.053(8) 0.030(6) 0.047(7) -0.010(5) 0.005(6) -0.021(6)
C21 0.036(7) 0.041(7) 0.055(8) 0.011(6) 0.000(6) -0.008(6)
C22 0.033(7) 0.054(8) 0.059(8) 0.000(6) 0.016(6) 0.002(6)
C23 0.041(7) 0.044(7) 0.054(8) 0.011(6) 0.017(6) 0.001(6)
C24 0.085(11) 0.026(7) 0.106(12) 0.015(7) 0.030(9) 0.002(7)
C25 0.069(10) 0.062(9) 0.065(9) -0.024(7) 0.026(8) -0.027(7)
C26 0.061(10) 0.084(11) 0.087(11) 0.047(9) 0.001(8) 0.011(8)
C27 0.051(9) 0.072(10) 0.084(10) 0.005(8) 0.020(8) 0.024(7)
C28 0.104(12) 0.079(11) 0.057(9) 0.026(8) 0.045(9) -0.007(9)

loop_
_atom_type_symbol
_atom_type_description
_atom_type_scat_dispersion_real
_atom_type_scat_dispersion_imag
_atom_type_scat_source
C C 0.0033 0.0016 'International Tables Vol C Tables 4.2.6.8 and 6.1.1.4'
H H 0.0000 0.0000 'International Tables Vol C Tables 4.2.6.8 and 6.1.1.4'
B B 0.0013 0.0007 'International Tables Vol C Tables 4.2.6.8 and 6.1.1.4'
Se Se -0.0929 2.2259 'International Tables Vol C Tables 4.2.6.8 and 6.1.1.4'
Ir Ir -1.4442 7.9887 'International Tables Vol C Tables 4.2.6.8 and 6.1.1.4'
O O 0.0106 0.0060 'International Tables Vol C Tables 4.2.6.8 and 6.1.1.4'

loop_
_geom_angle_atom_site_label_1
_geom_angle_atom_site_label_2
_geom_angle_atom_site_label_3
_geom_angle
_geom_angle_site_symmetry_1
_geom_angle_site_symmetry_3
_geom_angle_publ_flag
C13 Ir1 C9 38.2(4) . . ?
C13 Ir1 C12 38.7(4) . . ?
C9 Ir1 C12 64.2(4) . . ?
C13 Ir1 C10 63.8(5) . . ?
C9 Ir1 C10 37.9(4) . . ?
C12 Ir1 C10 63.9(4) . . ?
C13 Ir1 C11 64.2(5) . . ?
C9 Ir1 C11 63.8(5) . . ?
C12 Ir1 C11 38.1(4) . . ?
C10 Ir1 C11 38.2(4) . . ?
C13 Ir1 Se2 127.5(3) . . ?
C9 Ir1 Se2 165.3(3) . . ?
C12 Ir1 Se2 102.2(3) . . ?
C10 Ir1 Se2 143.1(3) . . ?
C11 Ir1 Se2 109.5(3) . . ?
C13 Ir1 Se1 99.0(3) . . ?
C9 Ir1 Se1 103.1(3) . . ?
C12 Ir1 Se1 128.0(3) . . ?
C10 Ir1 Se1 135.8(3) . . ?
C11 Ir1 Se1 163.2(3) . . ?
Se2 Ir1 Se1 80.45(4) . . ?
C13 Ir1 Se4 148.1(3) . . ?
C9 Ir1 Se4 110.5(3) . . ?
C12 Ir1 Se4 151.9(3) . . ?
C10 Ir1 Se4 94.5(3) . . ?
C11 Ir1 Se4 113.9(3) . . ?
Se2 Ir1 Se4 84.10(4) . . ?
Se1 Ir1 Se4 79.91(4) . . ?
C1 Se1 Ir2 82.7(3) . . ?
C1 Se1 Ir1 106.0(3) . . ?
Ir2 Se1 Ir1 83.88(4) . . ?
C2 Se2 Ir1 106.3(3) . . ?
C2 Se2 Ir2 81.7(3) . . ?
Ir1 Se2 Ir2 83.32(4) . . ?
C2 C1 B5 112.8(9) . . ?
C2 C1 B4 111.2(9) . . ?
B5 C1 B4 64.1(8) . . ?
C2 C1 B6 62.0(7) . . ?
B5 C1 B6 63.9(7) . . ?
B4 C1 B6 116.7(9) . . ?
C2 C1 B3 62.4(7) . . ?
B5 C1 B3 117.7(9) . . ?
B4 C1 B3 62.7(7) . . ?
B6 C1 B3 117.6(8) . . ?
C2 C1 Se1 113.3(7) . . ?
B5 C1 Se1 130.4(8) . . ?
B4 C1 Se1 113.4(7) . . ?
B6 C1 Se1 127.1(8) . . ?
B3 C1 Se1 99.3(6) . . ?
C1 C2 B7 110.8(8) . . ?
C1 C2 B8 111.0(9) . . ?
B7 C2 B8 64.9(8) . . ?
C1 C2 B6 60.8(6) . . ?
B7 C2 B6 63.0(8) . . ?
B8 C2 B6 116.8(9) . . ?
C1 C2 B3 63.1(6) . . ?
B7 C2 B3 117.2(9) . . ?
B8 C2 B3 62.0(7) . . ?
B6 C2 B3 117.3(8) . . ?
C1 C2 Se2 113.8(7) . . ?
B7 C2 Se2 131.6(8) . . ?
B8 C2 Se2 113.3(8) . . ?
B6 C2 Se2 127.4(8) . . ?
B3 C2 Se2 99.3(6) . . ?
B9 B3 C2 100.2(8) . . ?
B9 B3 B8 59.5(8) . . ?
C2 B3 B8 56.3(7) . . ?
B9 B3 C1 99.3(8) . . ?
C2 B3 C1 54.5(6) . . ?
B8 B3 C1 99.7(8) . . ?
B9 B3 B4 58.5(7) . . ?
C2 B3 B4 99.1(8) . . ?
B8 B3 B4 104.7(9) . . ?
C1 B3 B4 55.4(7) . . ?
B9 B3 Ir2 158.2(8) . . ?
C2 B3 Ir2 100.1(6) . . ?
B8 B3 Ir2 128.5(8) . . ?
C1 B3 Ir2 98.8(6) . . ?
B4 B3 Ir2 125.2(8) . . ?
C1 B4 B9 105.3(9) . . ?
C1 B4 B10 103.2(9) . . ?
B9 B4 B10 61.0(9) . . ?
C1 B4 B5 57.3(7) . . ?
B9 B4 B5 109.6(10) . . ?
B10 B4 B5 60.1(8) . . ?
C1 B4 B3 61.9(7) . . ?
B9 B4 B3 59.9(7) . . ?
B10 B4 B3 110.0(10) . . ?
B5 B4 B3 111.4(9) . . ?
C1 B5 B11 104.1(9) . . ?
C1 B5 B10 103.9(10) . . ?
B11 B5 B10 59.2(9) . . ?
C1 B5 B4 58.6(7) . . ?
B11 B5 B4 107.2(11) . . ?
B10 B5 B4 59.7(8) . . ?
C1 B5 B6 59.5(7) . . ?
B11 B5 B6 59.5(8) . . ?
B10 B5 B6 107.3(11) . . ?
B4 B5 B6 108.7(9) . . ?
C1 B6 C2 57.2(6) . . ?
C1 B6 B11 102.0(9) . . ?
C2 B6 B11 103.2(10) . . ?
C1 B6 B7 102.9(9) . . ?
C2 B6 B7 56.7(7) . . ?
B11 B6 B7 61.3(8) . . ?
C1 B6 B5 56.7(7) . . ?
C2 B6 B5 103.2(9) . . ?
B11 B6 B5 59.6(8) . . ?
B7 B6 B5 108.2(11) . . ?
C2 B7 B6 60.3(7) . . ?
C2 B7 B12 104.4(10) . . ?
B6 B7 B12 108.5(10) . . ?
C2 B7 B11 104.2(9) . . ?
B6 B7 B11 59.0(8) . . ?
B12 B7 B11 60.3(9) . . ?
C2 B7 B8 58.4(7) . . ?
B6 B7 B8 109.4(9) . . ?
B12 B7 B8 59.7(8) . . ?
B11 B7 B8 107.5(10) . . ?
C2 B8 B9 104.6(10) . . ?
C2 B8 B12 102.9(10) . . ?
B9 B8 B12 60.6(8) . . ?
C2 B8 B3 61.7(7) . . ?
B9 B8 B3 60.0(8) . . ?
B12 B8 B3 110.0(10) . . ?
C2 B8 B7 56.7(7) . . ?
B9 B8 B7 107.7(11) . . ?
B12 B8 B7 59.4(8) . . ?
B3 B8 B7 110.1(10) . . ?
B4 B9 B8 107.8(10) . . ?
B4 B9 B3 61.6(8) . . ?
B8 B9 B3 60.5(7) . . ?
B4 B9 B10 59.6(8) . . ?
B8 B9 B10 107.5(10) . . ?
B3 B9 B10 110.1(10) . . ?
B4 B9 B12 107.4(10) . . ?
B8 B9 B12 59.7(8) . . ?
B3 B9 B12 109.6(10) . . ?
B10 B9 B12 59.8(8) . . ?
B11 B10 B4 108.3(11) . . ?
B11 B10 B5 60.1(9) . . ?
B4 B10 B5 60.2(8) . . ?
B11 B10 B12 61.1(9) . . ?
B4 B10 B12 107.8(10) . . ?
B5 B10 B12 108.9(10) . . ?
B11 B10 B9 109.5(11) . . ?
B4 B10 B9 59.5(8) . . ?
B5 B10 B9 108.5(10) . . ?
B12 B10 B9 60.3(9) . . ?
B10 B11 B6 109.7(10) . . ?
B10 B11 B5 60.8(9) . . ?
B6 B11 B5 60.9(8) . . ?
B10 B11 B12 60.6(9) . . ?
B6 B11 B12 108.2(9) . . ?
B5 B11 B12 109.0(10) . . ?
B10 B11 B7 107.9(10) . . ?
B6 B11 B7 59.7(7) . . ?
B5 B11 B7 108.0(9) . . ?
B12 B11 B7 59.2(8) . . ?
B7 B12 B8 60.9(8) . . ?
B7 B12 B10 107.0(11) . . ?
B8 B12 B10 107.5(10) . . ?
B7 B12 B11 60.5(8) . . ?
B8 B12 B11 108.7(10) . . ?
B10 B12 B11 58.2(8) . . ?
B7 B12 B9 108.1(10) . . ?
B8 B12 B9 59.7(8) . . ?
B10 B12 B9 59.9(8) . . ?
B11 B12 B9 106.8(10) . . ?
C10 C9 C13 108.6(11) . . ?
C10 C9 C14 126.2(12) . . ?
C13 C9 C14 125.0(12) . . ?
C10 C9 Ir1 71.7(7) . . ?
C13 C9 Ir1 70.8(6) . . ?
C14 C9 Ir1 127.5(9) . . ?
C9 C10 C11 108.3(11) . . ?
C9 C10 C15 125.8(12) . . ?
C11 C10 C15 125.7(13) . . ?
C9 C10 Ir1 70.4(7) . . ?
C11 C10 Ir1 71.3(7) . . ?
C15 C10 Ir1 127.8(8) . . ?
C12 C11 C10 107.8(11) . . ?
C12 C11 C16 124.0(12) . . ?
C10 C11 C16 128.0(13) . . ?
C12 C11 Ir1 70.5(7) . . ?
C10 C11 Ir1 70.5(7) . . ?
C16 C11 Ir1 128.6(9) . . ?
C11 C12 C13 107.5(10) . . ?
C11 C12 C17 127.6(11) . . ?
C13 C12 C17 124.7(12) . . ?
C11 C12 Ir1 71.4(7) . . ?
C13 C12 Ir1 70.0(6) . . ?
C17 C12 Ir1 127.8(8) . . ?
C9 C13 C12 107.9(11) . . ?
C9 C13 C18 124.1(12) . . ?
C12 C13 C18 127.4(12) . . ?
C9 C13 Ir1 71.0(6) . . ?
C12 C13 Ir1 71.3(6) . . ?
C18 C13 Ir1 130.5(8) . . ?
B3 Ir2 Se3 108.3(3) . . ?
B3 Ir2 Se5 87.0(3) . . ?
Se3 Ir2 Se5 83.07(4) . . ?
B3 Ir2 Se1 76.3(3) . . ?
Se3 Ir2 Se1 173.35(4) . . ?
Se5 Ir2 Se1 102.17(4) . . ?
B3 Ir2 Se4 149.3(3) . . ?
Se3 Ir2 Se4 94.46(4) . . ?
Se5 Ir2 Se4 116.75(4) . . ?
Se1 Ir2 Se4 79.56(4) . . ?
B3 Ir2 Se2 75.0(3) . . ?
Se3 Ir2 Se2 97.54(4) . . ?
Se5 Ir2 Se2 161.23(4) . . ?
Se1 Ir2 Se2 78.83(4) . . ?
Se4 Ir2 Se2 81.96(4) . . ?
C3 Se3 Ir2 103.0(3) . . ?
C3 Se3 Ir3 118.5(3) . . ?
Ir2 Se3 Ir3 97.82(4) . . ?
C4 Se4 Ir1 122.4(3) . . ?
C4 Se4 Ir2 100.8(3) . . ?
Ir1 Se4 Ir2 82.01(4) . . ?
C4 C3 B15 110.7(9) . . ?
C4 C3 B14 110.0(9) . . ?
B15 C3 B14 63.4(8) . . ?
C4 C3 B13 59.3(7) . . ?
B15 C3 B13 114.1(9) . . ?
B14 C3 B13 62.6(7) . . ?
C4 C3 B16 61.7(7) . . ?
B15 C3 B16 62.5(7) . . ?
B14 C3 B16 115.0(9) . . ?
B13 C3 B16 112.9(9) . . ?
C4 C3 Se3 120.1(7) . . ?
B15 C3 Se3 117.6(8) . . ?
B14 C3 Se3 122.0(8) . . ?
B13 C3 Se3 121.7(7) . . ?
B16 C3 Se3 113.5(7) . . ?
C3 C4 B13 62.1(7) . . ?
C3 C4 B17 110.6(9) . . ?
B13 C4 B17 62.2(8) . . ?
C3 C4 B21 110.6(9) . . ?
B13 C4 B21 112.9(9) . . ?
B17 C4 B21 60.8(8) . . ?
C3 C4 B16 61.3(7) . . ?
B13 C4 B16 115.1(9) . . ?
B17 C4 B16 113.5(9) . . ?
B21 C4 B16 63.1(8) . . ?
C3 C4 Se4 118.5(7) . . ?
B13 C4 Se4 106.4(7) . . ?
B17 C4 Se4 114.3(8) . . ?
B21 C4 Se4 127.2(8) . . ?
B16 C4 Se4 127.1(8) . . ?
C4 B13 C3 58.6(7) . . ?
C4 B13 B17 60.0(8) . . ?
C3 B13 B17 106.1(9) . . ?
C4 B13 B18 105.5(10) . . ?
C3 B13 B18 104.1(9) . . ?
B17 B13 B18 59.3(8) . . ?
C4 B13 B14 105.8(10) . . ?
C3 B13 B14 58.1(7) . . ?
B17 B13 B14 107.5(10) . . ?
B18 B13 B14 59.4(8) . . ?
C3 B14 B18 105.5(10) . . ?
C3 B14 B15 57.4(7) . . ?
B18 B14 B15 107.2(11) . . ?
C3 B14 B19 105.6(11) . . ?
B18 B14 B19 59.9(9) . . ?
B15 B14 B19 60.6(8) . . ?
C3 B14 B13 59.3(7) . . ?
B18 B14 B13 60.1(8) . . ?
B15 B14 B13 106.6(10) . . ?
B19 B14 B13 108.3(11) . . ?
C3 B15 B20 106.3(10) . . ?
C3 B15 B14 59.2(7) . . ?
B20 B15 B14 107.0(11) . . ?
C3 B15 B16 60.7(7) . . ?
B20 B15 B16 61.0(8) . . ?
B14 B15 B16 110.1(10) . . ?
C3 B15 B19 106.4(10) . . ?
B20 B15 B19 59.5(9) . . ?
B14 B15 B19 59.8(8) . . ?
B16 B15 B19 110.1(11) . . ?
O1 B16 C3 120.7(11) . . ?
O1 B16 C4 119.2(10) . . ?
C3 B16 C4 57.0(6) . . ?
O1 B16 B15 126.4(11) . . ?
C3 B16 B15 56.7(7) . . ?
C4 B16 B15 102.4(9) . . ?
O1 B16 B20 131.7(11) . . ?
C3 B16 B20 101.7(10) . . ?
C4 B16 B20 102.3(10) . . ?
B15 B16 B20 58.9(8) . . ?
O1 B16 B21 124.0(11) . . ?
C3 B16 B21 103.0(9) . . ?
C4 B16 B21 57.8(7) . . ?
B15 B16 B21 105.8(10) . . ?
B20 B16 B21 59.1(8) . . ?
C4 B17 B22 105.7(10) . . ?
C4 B17 B21 59.8(7) . . ?
B22 B17 B21 60.4(9) . . ?
C4 B17 B18 105.1(10) . . ?
B22 B17 B18 59.7(9) . . ?
B21 B17 B18 108.5(11) . . ?
C4 B17 B13 57.8(7) . . ?
B22 B17 B13 108.5(11) . . ?
B21 B17 B13 108.4(10) . . ?
B18 B17 B13 60.9(8) . . ?
B22 B18 B17 59.9(8) . . ?
B22 B18 B14 108.8(11) . . ?
B17 B18 B14 108.8(10) . . ?
B22 B18 B19 61.0(9) . . ?
B17 B18 B19 109.5(11) . . ?
B14 B18 B19 60.5(8) . . ?
B22 B18 B13 107.7(10) . . ?
B17 B18 B13 59.8(8) . . ?
B14 B18 B13 60.5(8) . . ?
B19 B18 B13 109.2(10) . . ?
B20 B19 B18 105.6(11) . . ?
B20 B19 B22 59.1(9) . . ?
B18 B19 B22 58.5(9) . . ?
B20 B19 B14 106.5(10) . . ?
B18 B19 B14 59.6(8) . . ?
B22 B19 B14 106.2(11) . . ?
B20 B19 B15 59.1(8) . . ?
B18 B19 B15 106.2(10) . . ?
B22 B19 B15 105.8(11) . . ?
B14 B19 B15 59.6(8) . . ?
B22 B20 B15 109.1(12) . . ?
B22 B20 B19 61.0(9) . . ?
B15 B20 B19 61.4(9) . . ?
B22 B20 B21 59.5(8) . . ?
B15 B20 B21 108.5(10) . . ?
B19 B20 B21 109.6(11) . . ?
B22 B20 B16 109.7(10) . . ?
B15 B20 B16 60.1(8) . . ?
B19 B20 B16 111.0(11) . . ?
B21 B20 B16 61.3(8) . . ?
C4 B21 B17 59.4(7) . . ?
C4 B21 B22 104.9(11) . . ?
B17 B21 B22 59.7(9) . . ?
C4 B21 B20 103.8(10) . . ?
B17 B21 B20 106.8(11) . . ?
B22 B21 B20 59.3(9) . . ?
C4 B21 B16 59.2(7) . . ?
B17 B21 B16 109.1(10) . . ?
B22 B21 B16 108.2(11) . . ?
B20 B21 B16 59.7(8) . . ?
B18 B22 B17 60.4(9) . . ?
B18 B22 B20 107.8(12) . . ?
B17 B22 B20 108.6(11) . . ?
B18 B22 B21 108.7(11) . . ?
B17 B22 B21 60.0(8) . . ?
B20 B22 B21 61.2(9) . . ?
B18 B22 B19 60.4(9) . . ?
B17 B22 B19 109.5(12) . . ?
B20 B22 B19 59.9(9) . . ?
B21 B22 B19 110.0(11) . . ?
B16 O1 C7 122.6(10) . . ?
C8 C7 O1 115.7(16) . . ?
C21 Ir3 C20 39.2(4) . . ?
C21 Ir3 C22 38.3(4) . . ?
C20 Ir3 C22 64.1(5) . . ?
C21 Ir3 C23 64.0(4) . . ?
C20 Ir3 C23 64.1(4) . . ?
C22 Ir3 C23 37.2(4) . . ?
C21 Ir3 C19 64.1(4) . . ?
C20 Ir3 C19 38.0(4) . . ?
C22 Ir3 C19 62.9(4) . . ?
C23 Ir3 C19 38.1(4) . . ?
C21 Ir3 Se6 154.8(3) . . ?
C20 Ir3 Se6 121.4(3) . . ?
C22 Ir3 Se6 127.6(3) . . ?
C23 Ir3 Se6 94.2(3) . . ?
C19 Ir3 Se6 91.1(3) . . ?
C21 Ir3 Se5 109.7(3) . . ?
C20 Ir3 Se5 147.9(3) . . ?
C22 Ir3 Se5 96.1(3) . . ?
C23 Ir3 Se5 116.0(3) . . ?
C19 Ir3 Se5 154.0(3) . . ?
Se6 Ir3 Se5 90.66(4) . . ?
C21 Ir3 Se3 92.6(3) . . ?
C20 Ir3 Se3 91.2(3) . . ?
C22 Ir3 Se3 126.8(3) . . ?
C23 Ir3 Se3 154.3(3) . . ?
C19 Ir3 Se3 123.5(3) . . ?
Se6 Ir3 Se3 105.59(5) . . ?
Se5 Ir3 Se3 80.76(4) . . ?
C5 Se5 Ir2 115.6(3) . . ?
C5 Se5 Ir3 103.9(3) . . ?
Ir2 Se5 Ir3 98.33(4) . . ?
C6 Se6 Ir3 104.9(3) . . ?
C6 C5 B23 62.6(8) . . ?
C6 C5 B24 112.1(9) . . ?
B23 C5 B24 62.5(9) . . ?
C6 C5 B25 111.2(9) . . ?
B23 C5 B25 114.6(10) . . ?
B24 C5 B25 62.8(9) . . ?
C6 C5 B26 61.4(7) . . ?
B23 C5 B26 115.5(9) . . ?
B24 C5 B26 114.8(10) . . ?
B25 C5 B26 62.4(8) . . ?
C6 C5 Se5 118.8(7) . . ?
B23 C5 Se5 121.4(8) . . ?
B24 C5 Se5 122.4(8) . . ?
B25 C5 Se5 116.8(8) . . ?
B26 C5 Se5 112.0(8) . . ?
C5 C6 B27 110.9(9) . . ?
C5 C6 B26 61.0(7) . . ?
B27 C6 B26 114.1(10) . . ?
C5 C6 B31 110.2(9) . . ?
B27 C6 B31 63.6(8) . . ?
B26 C6 B31 61.5(8) . . ?
C5 C6 B23 59.9(7) . . ?
B27 C6 B23 63.8(8) . . ?
B26 C6 B23 112.8(9) . . ?
B31 C6 B23 115.4(10) . . ?
C5 C6 Se6 117.7(7) . . ?
B27 C6 Se6 120.5(9) . . ?
B26 C6 Se6 118.4(8) . . ?
B31 C6 Se6 122.5(8) . . ?
B23 C6 Se6 115.2(8) . . ?
C5 B23 C6 57.5(7) . . ?
C5 B23 B28 104.1(11) . . ?
C6 B23 B28 104.4(10) . . ?
C5 B23 B24 58.8(8) . . ?
C6 B23 B24 105.2(11) . . ?
B28 B23 B24 59.4(9) . . ?
C5 B23 B27 103.0(10) . . ?
C6 B23 B27 56.4(8) . . ?
B28 B23 B27 61.6(8) . . ?
B24 B23 B27 108.3(11) . . ?
C5 B24 B28 104.4(11) . . ?
C5 B24 B23 58.6(8) . . ?
B28 B24 B23 60.1(9) . . ?
C5 B24 B25 58.6(8) . . ?
B28 B24 B25 107.7(11) . . ?
B23 B24 B25 108.0(11) . . ?
C5 B24 B29 104.3(11) . . ?
B28 B24 B29 60.0(9) . . ?
B23 B24 B29 108.1(11) . . ?
B25 B24 B29 59.6(9) . . ?
C5 B25 B26 59.1(7) . . ?
C5 B25 B29 105.0(12) . . ?
B26 B25 B29 108.5(12) . . ?
C5 B25 B24 58.6(8) . . ?
B26 B25 B24 108.7(11) . . ?
B29 B25 B24 60.5(9) . . ?
C5 B25 B30 104.6(10) . . ?
B26 B25 B30 59.4(8) . . ?
B29 B25 B30 60.8(9) . . ?
B24 B25 B30 109.0(12) . . ?
C5 B26 C6 57.6(7) . . ?
C5 B26 B30 105.1(10) . . ?
C6 B26 B30 104.7(11) . . ?
C5 B26 B31 105.7(10) . . ?
C6 B26 B31 59.3(8) . . ?
B30 B26 B31 59.4(9) . . ?
C5 B26 B25 58.5(7) . . ?
C6 B26 B25 105.1(10) . . ?
B30 B26 B25 60.7(9) . . ?
B31 B26 B25 108.5(11) . . ?
C6 B27 B32 105.7(11) . . ?
C6 B27 B31 59.4(8) . . ?
B32 B27 B31 60.6(9) . . ?
C6 B27 B23 59.8(7) . . ?
B32 B27 B23 106.7(11) . . ?
B31 B27 B23 108.8(11) . . ?
C6 B27 B28 104.1(10) . . ?
B32 B27 B28 59.7(8) . . ?
B31 B27 B28 107.8(11) . . ?
B23 B27 B28 57.8(8) . . ?
B24 B28 B23 60.5(8) . . ?
B24 B28 B29 61.1(9) . . ?
B23 B28 B29 109.3(11) . . ?
B24 B28 B32 108.7(11) . . ?
B23 B28 B32 108.2(11) . . ?
B29 B28 B32 59.7(9) . . ?
B24 B28 B27 108.4(11) . . ?
B23 B28 B27 60.6(8) . . ?
B29 B28 B27 106.9(11) . . ?
B32 B28 B27 58.8(9) . . ?
B28 B29 B25 106.9(11) . . ?
B28 B29 B32 60.9(9) . . ?
B25 B29 B32 107.6(12) . . ?
B28 B29 B24 58.9(9) . . ?
B25 B29 B24 59.8(9) . . ?
B32 B29 B24 107.8(12) . . ?
B28 B29 B30 108.1(12) . . ?
B25 B29 B30 59.9(9) . . ?
B32 B29 B30 59.8(10) . . ?
B24 B29 B30 107.8(11) . . ?
B31 B30 B26 60.3(8) . . ?
B31 B30 B32 61.4(9) . . ?
B26 B30 B32 108.3(11) . . ?
B31 B30 B25 108.6(10) . . ?
B26 B30 B25 59.9(8) . . ?
B32 B30 B25 106.8(11) . . ?
B31 B30 B29 109.3(12) . . ?
B26 B30 B29 107.7(10) . . ?
B32 B30 B29 59.4(10) . . ?
B25 B30 B29 59.3(9) . . ?
C6 B31 B30 105.3(10) . . ?
C6 B31 B26 59.2(7) . . ?
B30 B31 B26 60.3(9) . . ?
C6 B31 B27 57.1(7) . . ?
B30 B31 B27 107.9(12) . . ?
B26 B31 B27 106.9(10) . . ?
C6 B31 B32 102.9(10) . . ?
B30 B31 B32 60.2(9) . . ?
B26 B31 B32 107.3(11) . . ?
B27 B31 B32 59.3(9) . . ?
B29 B32 B27 109.0(10) . . ?
B29 B32 B30 60.8(10) . . ?
B27 B32 B30 107.1(10) . . ?
B29 B32 B28 59.5(9) . . ?
B27 B32 B28 61.6(9) . . ?
B30 B32 B28 107.8(11) . . ?
B29 B32 B31 108.0(11) . . ?
B27 B32 B31 60.2(9) . . ?
B30 B32 B31 58.4(9) . . ?
B28 B32 B31 109.0(10) . . ?
C20 C19 C23 108.7(10) . . ?
C20 C19 C24 125.4(11) . . ?
C23 C19 C24 125.9(11) . . ?
C20 C19 Ir3 70.0(6) . . ?
C23 C19 Ir3 71.0(6) . . ?
C24 C19 Ir3 124.6(8) . . ?
C19 C20 C21 107.3(10) . . ?
C19 C20 C25 125.6(12) . . ?
C21 C20 C25 126.9(12) . . ?
C19 C20 Ir3 72.1(6) . . ?
C21 C20 Ir3 70.4(6) . . ?
C25 C20 Ir3 126.9(8) . . ?
C22 C21 C20 106.8(10) . . ?
C22 C21 C26 127.8(12) . . ?
C20 C21 C26 124.9(12) . . ?
C22 C21 Ir3 71.9(6) . . ?
C20 C21 Ir3 70.4(6) . . ?
C26 C21 Ir3 129.3(9) . . ?
C23 C22 C21 109.4(11) . . ?
C23 C22 C27 127.0(12) . . ?
C21 C22 C27 123.6(12) . . ?
C23 C22 Ir3 71.4(7) . . ?
C21 C22 Ir3 69.8(6) . . ?
C27 C22 Ir3 126.1(9) . . ?
C22 C23 C19 107.8(10) . . ?
C22 C23 C28 126.5(12) . . ?
C19 C23 C28 125.1(11) . . ?
C22 C23 Ir3 71.3(7) . . ?
C19 C23 Ir3 71.0(6) . . ?
C28 C23 Ir3 130.0(9) . . ?
C29 C30 C31 137(2) . . ?
C29 C30 C35 103(2) . . ?
C31 C30 C35 120.0 . . ?
C32 C31 C30 120.0 . . ?
C31 C32 C33 120.0 . . ?
C34 C33 C32 120.0 . . ?
C35 C34 C33 120.0 . . ?
C34 C35 C30 120.0 . . ?
C36 C37 C38 117(3) . . ?
C36 C37 C42 123(3) . . ?
C38 C37 C42 120.0 . . ?
C37 C38 C39 120.0 . . ?
C38 C39 C40 120.0 . . ?
C41 C40 C39 120.0 . . ?
C42 C41 C40 120.0 . . ?
C41 C42 C37 120.0 . . ?

loop_
_geom_bond_atom_site_label_1
_geom_bond_atom_site_label_2
_geom_bond_distance
_geom_bond_site_symmetry_2
_geom_bond_publ_flag
Ir1 C13 2.172(10) . ?
Ir1 C9 2.174(12) . ?
Ir1 C12 2.189(11) . ?
Ir1 C10 2.190(11) . ?
Ir1 C11 2.200(13) . ?
Ir1 Se2 2.4625(13) . ?
Ir1 Se1 2.4937(13) . ?
Ir1 Se4 2.5291(13) . ?
Se1 C1 1.956(10) . ?
Se1 Ir2 2.4916(13) . ?
Se2 C2 1.964(10) . ?
Se2 Ir2 2.5492(12) . ?
C1 C2 1.635(14) . ?
C1 B5 1.647(16) . ?
C1 B4 1.672(17) . ?
C1 B6 1.698(15) . ?
C1 B3 1.792(15) . ?
C2 B7 1.651(16) . ?
C2 B8 1.682(18) . ?
C2 B6 1.716(15) . ?
C2 B3 1.780(16) . ?
B3 B9 1.776(18) . ?
B3 B8 1.785(18) . ?
B3 B4 1.804(17) . ?
B3 Ir2 2.106(12) . ?
B4 B9 1.75(2) . ?
B4 B10 1.75(2) . ?
B4 B5 1.761(19) . ?
B5 B11 1.75(2) . ?
B5 B10 1.76(2) . ?
B5 B6 1.770(19) . ?
B6 B11 1.75(2) . ?
B6 B7 1.759(19) . ?
B7 B12 1.76(2) . ?
B7 B11 1.786(19) . ?
B7 B8 1.79(2) . ?
B8 B9 1.77(2) . ?
B8 B12 1.77(2) . ?
B9 B10 1.78(2) . ?
B9 B12 1.784(19) . ?
B10 B11 1.730(19) . ?
B10 B12 1.77(2) . ?
B11 B12 1.78(2) . ?
C9 C10 1.417(17) . ?
C9 C13 1.423(16) . ?
C9 C14 1.508(17) . ?
C10 C11 1.436(17) . ?
C10 C15 1.481(16) . ?
C11 C12 1.433(17) . ?
C11 C16 1.490(17) . ?
C12 C13 1.447(16) . ?
C12 C17 1.529(16) . ?
C13 C18 1.509(16) . ?
Ir2 Se3 2.4271(13) . ?
Ir2 Se5 2.4300(12) . ?
Ir2 Se4 2.5491(14) . ?
Se3 C3 1.996(10) . ?
Se3 Ir3 2.4966(12) . ?
Se4 C4 1.974(11) . ?
C3 C4 1.676(15) . ?
C3 B15 1.680(17) . ?
C3 B14 1.713(17) . ?
C3 B13 1.735(16) . ?
C3 B16 1.753(16) . ?
C4 B13 1.687(17) . ?
C4 B17 1.727(17) . ?
C4 B21 1.733(18) . ?
C4 B16 1.759(16) . ?
B13 B17 1.76(2) . ?
B13 B18 1.784(19) . ?
B13 B14 1.793(19) . ?
B14 B18 1.77(2) . ?
B14 B15 1.78(2) . ?
B14 B19 1.79(2) . ?
B15 B20 1.76(2) . ?
B15 B16 1.783(19) . ?
B15 B19 1.80(2) . ?
B16 O1 1.346(16) . ?
B16 B20 1.80(2) . ?
B16 B21 1.83(2) . ?
B17 B22 1.75(2) . ?
B17 B21 1.75(2) . ?
B17 B18 1.76(2) . ?
B18 B22 1.74(2) . ?
B18 B19 1.78(2) . ?
B19 B20 1.77(2) . ?
B19 B22 1.79(2) . ?
B20 B22 1.75(2) . ?
B20 B21 1.79(2) . ?
B21 B22 1.76(2) . ?
O1 C7 1.474(16) . ?
C7 C8 1.39(2) . ?
Ir3 C21 2.196(11) . ?
Ir3 C20 2.197(10) . ?
Ir3 C22 2.223(11) . ?
Ir3 C23 2.225(11) . ?
Ir3 C19 2.225(11) . ?
Ir3 Se6 2.4707(13) . ?
Ir3 Se5 2.4748(13) . ?
Se5 C5 1.988(11) . ?
Se6 C6 1.946(11) . ?
C5 C6 1.648(15) . ?
C5 B23 1.691(19) . ?
C5 B24 1.695(18) . ?
C5 B25 1.695(17) . ?
C5 B26 1.706(17) . ?
C6 B27 1.672(18) . ?
C6 B26 1.713(19) . ?
C6 B31 1.714(16) . ?
C6 B23 1.735(19) . ?
B23 B28 1.75(2) . ?
B23 B24 1.76(2) . ?
B23 B27 1.801(19) . ?
B24 B28 1.74(2) . ?
B24 B25 1.77(2) . ?
B24 B29 1.78(2) . ?
B25 B26 1.76(2) . ?
B25 B29 1.76(2) . ?
B25 B30 1.77(2) . ?
B26 B30 1.75(2) . ?
B26 B31 1.75(2) . ?
B27 B32 1.77(2) . ?
B27 B31 1.78(2) . ?
B27 B28 1.82(2) . ?
B28 B29 1.76(2) . ?
B28 B32 1.78(2) . ?
B29 B32 1.76(2) . ?
B29 B30 1.79(2) . ?
B30 B31 1.74(2) . ?
B30 B32 1.77(2) . ?
B31 B32 1.79(2) . ?
C19 C20 1.438(16) . ?
C19 C23 1.451(16) . ?
C19 C24 1.518(16) . ?
C20 C21 1.473(16) . ?
C20 C25 1.498(16) . ?
C21 C22 1.449(16) . ?
C21 C26 1.498(16) . ?
C22 C23 1.420(16) . ?
C22 C27 1.496(16) . ?
C23 C28 1.470(16) . ?
C29 C30 1.07(4) . ?
C30 C31 1.3900 . ?
C30 C35 1.3900 . ?
C31 C32 1.3900 . ?
C32 C33 1.3900 . ?
C33 C34 1.3900 . ?
C34 C35 1.3900 . ?
C36 C37 1.00(4) . ?
C37 C38 1.3900 . ?
C37 C42 1.3900 . ?
C38 C39 1.3900 . ?
C39 C40 1.3900 . ?
C40 C41 1.3900 . ?
C41 C42 1.3900 . ?
